data_4345807
loop_
_publ_author_name
'Lin, Li-Dan'
'Li, Xin-Xiong'
'Qi, Yan-Jie'
'Ma, Xiang'
'Zheng, Shou-Tian'

_publ_section_title
;
 Cluster Organic Frameworks Constructed from Heterometallic
 Supertetrahedral Cluster Secondary Building Units.
;
_journal_issue 8
_journal_name_full 'Inorganic chemistry'
_journal_page_first 4636
_journal_page_last 4643
_journal_paper_doi 10.1021/acs.inorgchem.7b00267
_journal_volume 56
_journal_year 2017
_chemical_formula_sum 'C50 H61 Cd4 Cu6 N4 O30'
_chemical_formula_weight 2028.86
_chemical_name_systematic
;
 ?
;
_space_group_crystal_system orthorhombic
_space_group_IT_number 61
_space_group_name_Hall '-P 2ac 2ab'
_space_group_name_H-M_alt 'P b c a'
_symmetry_space_group_name_Hall '-P 2ac 2ab'
_symmetry_space_group_name_H-M 'P b c a'
_atom_sites_solution_hydrogens geom
_audit_creation_method SHELXL-2013
_cell_angle_alpha 90
_cell_angle_beta 90
_cell_angle_gamma 90
_cell_formula_units_Z 8
_cell_length_a 26.343(3)
_cell_length_b 27.158(4)
_cell_length_c 27.158
_cell_measurement_reflns_used 9920
_cell_measurement_temperature 296(2)
_cell_measurement_theta_max 24.83
_cell_measurement_theta_min 2.28
_cell_volume 19429(4)
_computing_structure_refinement 'SHELXL-2013 (Sheldrick, 2013)'
_diffrn_ambient_temperature 296(2)
_diffrn_measured_fraction_theta_full 0.784
_diffrn_measured_fraction_theta_max 0.800
_diffrn_measurement_device_type 'Bruker APEX-II CCD'
_diffrn_measurement_method '\f and \w scans'
_diffrn_radiation_type MoK\a
_diffrn_radiation_wavelength 0.71073
_diffrn_reflns_av_R_equivalents 0.0658
_diffrn_reflns_av_unetI/netI 0.1145
_diffrn_reflns_Laue_measured_fraction_full 0.784
_diffrn_reflns_Laue_measured_fraction_max 0.800
_diffrn_reflns_limit_h_max 31
_diffrn_reflns_limit_h_min -30
_diffrn_reflns_limit_k_max 29
_diffrn_reflns_limit_k_min -32
_diffrn_reflns_limit_l_max 30
_diffrn_reflns_limit_l_min -30
_diffrn_reflns_number 49244
_diffrn_reflns_point_group_measured_fraction_full 0.784
_diffrn_reflns_point_group_measured_fraction_max 0.800
_diffrn_reflns_theta_full 25.242
_diffrn_reflns_theta_max 25.065
_diffrn_reflns_theta_min 1.546
_exptl_absorpt_coefficient_mu 2.201
_exptl_absorpt_correction_T_max 0.7452
_exptl_absorpt_correction_T_min 0.5745
_exptl_absorpt_correction_type none
_exptl_crystal_colour green
_exptl_crystal_density_diffrn 1.387
_exptl_crystal_description block
_exptl_crystal_F_000 7960
_exptl_crystal_size_max 0.15
_exptl_crystal_size_mid 0.15
_exptl_crystal_size_min 0.15
_platon_squeeze_details ' ?'
_refine_diff_density_max 1.105
_refine_diff_density_min -0.691
_refine_diff_density_rms 0.126
_refine_ls_extinction_method none
_refine_ls_goodness_of_fit_ref 1.024
_refine_ls_hydrogen_treatment constr
_refine_ls_matrix_type full
_refine_ls_number_parameters 829
_refine_ls_number_reflns 13787
_refine_ls_number_restraints 108
_refine_ls_restrained_S_all 1.034
_refine_ls_R_factor_all 0.1128
_refine_ls_R_factor_gt 0.0651
_refine_ls_shift/su_max 0.001
_refine_ls_shift/su_mean 0.000
_refine_ls_structure_factor_coef Fsqd
_refine_ls_weighting_details
;
 w=1/[\s^2^(Fo^2^)+(0.0690P)^2^]
 where P=(Fo^2^+2Fc^2^)/3
;
_refine_ls_weighting_scheme calc
_refine_ls_wR_factor_gt 0.1530
_refine_ls_wR_factor_ref 0.1650
_reflns_Friedel_coverage 0.000
_reflns_number_gt 7895
_reflns_number_total 13787
_reflns_threshold_expression 'I > 2\s(I)'
_cod_data_source_file ic7b00267_si_003.cif
_cod_data_source_block 1
_cod_original_cell_volume 19429(3)
_cod_database_code 4345807
_shelx_space_group_comment
;
The symmetry employed for this shelxl refinement is uniquely defined
by the following loop, which should always be used as a source of
symmetry information in preference to the above space-group names.
They are only intended as comments.
;
_shelxl_version_number 2013-2

loop_
_space_group_symop_operation_xyz
'x, y, z'
'-x+1/2, -y, z+1/2'
'-x, y+1/2, -z+1/2'
'x+1/2, -y+1/2, -z'
'-x, -y, -z'
'x-1/2, y, -z-1/2'
'x, -y-1/2, z-1/2'
'-x-1/2, y-1/2, z'

loop_
_atom_site_label
_atom_site_type_symbol
_atom_site_fract_x
_atom_site_fract_y
_atom_site_fract_z
_atom_site_U_iso_or_equiv
_atom_site_adp_type
_atom_site_occupancy
_atom_site_site_symmetry_order
_atom_site_calc_flag
_atom_site_refinement_flags_posn
_atom_site_refinement_flags_adp
Cd1 Cd 0.63420(3) 0.34021(2) 0.18752(3) 0.03363(19) Uani 1 1 d . .
Cd2 Cd 0.69828(3) 0.14219(3) 0.32525(3) 0.0387(2) Uani 1 1 d . .
Cd3 Cd 0.83183(3) 0.19919(3) 0.12433(3) 0.0384(2) Uani 1 1 d . .
Cd4 Cd 0.59635(4) 0.11147(4) 0.09902(4) 0.0643(3) Uani 1 1 d . .
Cu1 Cu 0.61871(4) 0.22366(4) 0.14530(4) 0.0264(3) Uani 1 1 d . .
Cu2 Cu 0.75809(4) 0.17162(4) 0.22526(4) 0.0272(3) Uani 1 1 d . .
Cu3 Cu 0.66542(4) 0.24166(4) 0.25134(4) 0.0258(3) Uani 1 1 d . .
Cu4 Cu 0.64530(4) 0.13232(4) 0.21278(4) 0.0271(3) Uani 1 1 d . .
Cu5 Cu 0.73205(4) 0.26345(4) 0.15721(4) 0.0265(3) Uani 1 1 d . .
Cu6 Cu 0.71188(4) 0.15427(4) 0.11866(4) 0.0271(3) Uani 1 1 d . .
C2 C 0.6635(5) 0.2770(5) -0.0941(4) 0.066(3) Uani 1 1 d . .
H2A H 0.6443 0.2643 -0.1199 0.079 Uiso 1 1 calc R U
C3 C 0.7177(4) 0.3318(4) -0.0660(4) 0.053(3) Uani 1 1 d . .
H3A H 0.7390 0.3585 -0.0720 0.064 Uiso 1 1 calc R U
C4 C 0.7164(5) 0.3142(5) -0.0199(5) 0.064(4) Uani 1 1 d . .
H4A H 0.7351 0.3293 0.0050 0.077 Uiso 1 1 calc R U
C5 C 0.6866(4) 0.2728(4) -0.0099(4) 0.037(2) Uani 1 1 d . .
C6 C 0.7593(4) 0.2464(3) 0.3036(4) 0.036(2) Uani 1 1 d . .
H6A H 0.7865 0.2285 0.3197 0.043 Uiso 1 1 calc R U
H6B H 0.7399 0.2632 0.3289 0.043 Uiso 1 1 calc R U
C7 C 0.5429(3) 0.1681(4) 0.1991(4) 0.038(3) Uani 1 1 d . .
H7A H 0.5305 0.1359 0.2092 0.045 Uiso 1 1 calc R U
H7B H 0.5184 0.1817 0.1762 0.045 Uiso 1 1 calc R U
C8 C 0.5456(3) 0.2015(3) 0.2445(4) 0.026(2) Uani 1 1 d . .
C9 C 0.5825(3) 0.1824(4) 0.2835(4) 0.036(2) Uani 1 1 d . .
H9A H 0.5807 0.2042 0.3117 0.043 Uiso 1 1 calc R U
H9B H 0.5706 0.1503 0.2943 0.043 Uiso 1 1 calc R U
C10 C 0.6856(3) 0.2506(3) 0.0443(3) 0.0231(19) Uani 1 1 d . .
C11 C 0.6507(3) 0.2060(3) 0.0458(3) 0.029(2) Uani 1 1 d . .
H11A H 0.6168 0.2162 0.0363 0.035 Uiso 1 1 calc R U
H11B H 0.6623 0.1822 0.0216 0.035 Uiso 1 1 calc R U
C12 C 0.6600(4) 0.2535(4) -0.0476(4) 0.041(3) Uani 1 1 d . .
H12A H 0.6399 0.2257 -0.0433 0.050 Uiso 1 1 calc R U
C13 C 0.7435(3) 0.3196(3) 0.2453(4) 0.033(2) Uani 1 1 d . .
H13A H 0.7270 0.3388 0.2708 0.040 Uiso 1 1 calc R U
H13B H 0.7612 0.3423 0.2237 0.040 Uiso 1 1 calc R U
C14 C 0.7821(3) 0.2843(3) 0.2691(4) 0.028(2) Uani 1 1 d . .
C15 C 0.8144(3) 0.2603(4) 0.2279(4) 0.036(2) Uani 1 1 d . .
H15A H 0.8308 0.2862 0.2090 0.043 Uiso 1 1 calc R U
H15B H 0.8410 0.2407 0.2430 0.043 Uiso 1 1 calc R U
C16 C 0.6949(4) 0.0548(3) 0.1551(4) 0.038(2) Uani 1 1 d . .
H16A H 0.7037 0.0432 0.1224 0.045 Uiso 1 1 calc R U
H16B H 0.6710 0.0316 0.1691 0.045 Uiso 1 1 calc R U
C17 C 0.7416(3) 0.0551(3) 0.1859(3) 0.027(2) Uani 1 1 d . .
C18 C 0.7299(4) 0.0688(3) 0.2382(4) 0.032(2) Uani 1 1 d . .
H18A H 0.7053 0.0456 0.2511 0.038 Uiso 1 1 calc R U
H18B H 0.7606 0.0656 0.2576 0.038 Uiso 1 1 calc R U
C19 C 0.7845(4) 0.0869(4) 0.1646(4) 0.041(3) Uani 1 1 d . .
H19A H 0.8143 0.0839 0.1854 0.050 Uiso 1 1 calc R U
H19B H 0.7933 0.0749 0.1321 0.050 Uiso 1 1 calc R U
C20 C 0.5597(3) 0.2532(3) 0.2296(4) 0.031(2) Uani 1 1 d . .
H20A H 0.5343 0.2653 0.2067 0.038 Uiso 1 1 calc R U
H20B H 0.5584 0.2740 0.2586 0.038 Uiso 1 1 calc R U
C21 C 0.7409(4) 0.2345(4) 0.0550(3) 0.031(2) Uani 1 1 d . .
H21A H 0.7509 0.2094 0.0315 0.038 Uiso 1 1 calc R U
H21B H 0.7633 0.2625 0.0507 0.038 Uiso 1 1 calc R U
C22 C 0.4939(3) 0.2032(4) 0.2715(4) 0.035(2) Uani 1 1 d . .
C24 C 0.8169(5) 0.3187(5) 0.1106(5) 0.058(3) Uani 1 1 d . .
C25 C 0.7645(4) 0.0034(4) 0.1863(4) 0.040(2) Uani 1 1 d . .
C26 C 0.6282(4) 0.3333(4) 0.3078(4) 0.046(3) Uani 1 1 d . .
C27 C 0.8192(4) 0.3176(5) 0.3011(5) 0.059(4) Uani 1 1 d . .
C28 C 0.8037(7) 0.3471(7) 0.3343(7) 0.101(5) Uani 1 1 d . U
H28A H 0.7689 0.3525 0.3360 0.121 Uiso 1 1 calc R U
C29 C 0.8999(5) 0.3371(6) 0.3361(5) 0.075(4) Uani 1 1 d . .
H29A H 0.9346 0.3304 0.3359 0.090 Uiso 1 1 calc R U
C30 C 0.8683(5) 0.3129(6) 0.3042(6) 0.081(5) Uani 1 1 d . .
H30A H 0.8835 0.2909 0.2825 0.098 Uiso 1 1 calc R U
C31 C 0.8341(7) 0.3722(7) 0.3685(7) 0.107(6) Uani 1 1 d . .
H31A H 0.8191 0.3913 0.3929 0.128 Uiso 1 1 calc R U
C33 C 0.6210(7) 0.3595(5) 0.3564(5) 0.096(6) Uani 1 1 d . .
H33A H 0.6114 0.3931 0.3505 0.144 Uiso 1 1 calc R U
H33B H 0.6522 0.3588 0.3747 0.144 Uiso 1 1 calc R U
H33C H 0.5949 0.3434 0.3750 0.144 Uiso 1 1 calc R U
C34 C 0.4652(4) 0.1615(5) 0.2791(6) 0.076(5) Uani 1 1 d . .
H34A H 0.4769 0.1320 0.2660 0.091 Uiso 1 1 calc R U
C35 C 0.5569(7) 0.3775(7) 0.1297(7) 0.098(3) Uani 1 1 d . .
C36 C 0.4750(5) 0.2430(5) 0.2942(6) 0.073(4) Uani 1 1 d . .
H36A H 0.4920 0.2729 0.2921 0.088 Uiso 1 1 calc R U
C38 C 0.5119(5) 0.3964(6) 0.1001(6) 0.095(6) Uani 1 1 d . .
H38A H 0.4811 0.3908 0.1183 0.142 Uiso 1 1 calc R U
H38B H 0.5102 0.3792 0.0692 0.142 Uiso 1 1 calc R U
H38C H 0.5159 0.4310 0.0941 0.142 Uiso 1 1 calc R U
C39 C 0.8404(5) 0.3671(6) 0.0868(6) 0.092(5) Uani 1 1 d . U
H39A H 0.8736 0.3600 0.0742 0.138 Uiso 1 1 calc R U
H39B H 0.8426 0.3924 0.1113 0.138 Uiso 1 1 calc R U
H39C H 0.8190 0.3780 0.0603 0.138 Uiso 1 1 calc R U
C40 C 0.4303(4) 0.2397(5) 0.3206(5) 0.068(4) Uani 1 1 d . .
H40A H 0.4181 0.2686 0.3346 0.082 Uiso 1 1 calc R U
C42 C 0.4198(4) 0.1608(4) 0.3050(5) 0.065(4) Uani 1 1 d . .
H42A H 0.4007 0.1321 0.3061 0.078 Uiso 1 1 calc R U
C43 C 0.7674(6) -0.0243(6) 0.1465(6) 0.086(4) Uani 1 1 d . U
H43A H 0.7543 -0.0129 0.1168 0.104 Uiso 1 1 calc R U
C44 C 0.7828(6) -0.0184(6) 0.2272(7) 0.102(5) Uani 1 1 d . U
H44A H 0.7781 -0.0027 0.2573 0.123 Uiso 1 1 calc R U
C45 C 0.8099(6) -0.0659(6) 0.2267(7) 0.096(5) Uani 1 1 d . U
H45A H 0.8234 -0.0787 0.2557 0.115 Uiso 1 1 calc R U
C46 C 0.7912(5) -0.0729(5) 0.1490(6) 0.078(4) Uani 1 1 d . U
H46A H 0.7888 -0.0929 0.1213 0.094 Uiso 1 1 calc R U
C47 C 0.8613(5) 0.1426(6) 0.0501(4) 0.066(3) Uani 1 1 d . .
C48 C 0.8217(5) 0.1347(5) 0.3103(7) 0.076(5) Uani 1 1 d . .
C49 C 0.8864(9) 0.1117(9) 0.0040(8) 0.151(8) Uani 1 1 d . U
H49A H 0.8651 0.0842 -0.0039 0.227 Uiso 1 1 calc R U
H49B H 0.9195 0.1001 0.0133 0.227 Uiso 1 1 calc R U
H49C H 0.8893 0.1328 -0.0242 0.227 Uiso 1 1 calc R U
C50 C 0.8767(8) 0.1297(9) 0.3363(8) 0.146(8) Uani 1 1 d . U
H50A H 0.8722 0.1224 0.3707 0.220 Uiso 1 1 calc R U
H50B H 0.8949 0.1602 0.3329 0.220 Uiso 1 1 calc R U
H50C H 0.8955 0.1037 0.3209 0.220 Uiso 1 1 calc R U
C53 C 0.6545(9) 0.0580(8) 0.3628(9) 0.117(4) Uani 1 1 d . .
C56 C 0.6329(8) 0.0141(8) 0.3887(8) 0.150(8) Uani 1 1 d . U
H56A H 0.6388 -0.0149 0.3693 0.225 Uiso 1 1 calc R U
H56B H 0.5970 0.0185 0.3932 0.225 Uiso 1 1 calc R U
H56C H 0.6489 0.0104 0.4202 0.225 Uiso 1 1 calc R U
C57 C 0.7013(9) 0.0932(8) 0.0277(10) 0.129(7) Uani 1 1 d . U
C58 C 0.6672(4) 0.2924(3) 0.0775(4) 0.037(2) Uani 1 1 d . .
H58A H 0.6899 0.3203 0.0740 0.044 Uiso 1 1 calc R U
H58B H 0.6337 0.3027 0.0668 0.044 Uiso 1 1 calc R U
C60 C 0.7240(10) 0.0831(10) -0.0279(10) 0.179(10) Uani 1 1 d . U
H60A H 0.7590 0.0927 -0.0290 0.268 Uiso 1 1 calc R U
H60B H 0.7050 0.1021 -0.0514 0.268 Uiso 1 1 calc R U
H60C H 0.7211 0.0488 -0.0356 0.268 Uiso 1 1 calc R U
N1 N 0.6916(3) 0.3149(3) -0.1031(3) 0.036(2) Uani 1 1 d . .
N2 N 0.8821(5) 0.3689(6) 0.3660(6) 0.106(5) Uani 1 1 d . .
N3 N 0.4038(3) 0.2001(3) 0.3278(4) 0.044(2) Uani 1 1 d . .
N4 N 0.8146(3) -0.0897(3) 0.1856(3) 0.039(2) Uani 1 1 d . .
O1W O 0.6056(3) 0.0668(3) 0.2422(3) 0.059(2) Uani 1 1 d . .
O2 O 0.6647(2) 0.2788(2) 0.1287(2) 0.0258(14) Uani 1 1 d . .
O2W O 0.5578(4) 0.0461(5) 0.1408(5) 0.121(4) Uani 1 1 d . .
O3 O 0.7055(2) 0.2930(2) 0.2174(2) 0.0274(14) Uani 1 1 d . .
O4 O 0.6087(2) 0.2584(2) 0.2073(2) 0.0250(14) Uani 1 1 d . .
O5 O 0.7269(2) 0.2120(2) 0.2785(2) 0.0284(14) Uani 1 1 d . .
O6 O 0.6412(3) 0.2880(2) 0.3105(2) 0.0385(17) Uani 1 1 d . .
O8 O 0.6480(2) 0.1824(2) 0.0928(2) 0.0303(15) Uani 1 1 d . .
O9 O 0.7868(2) 0.2304(2) 0.1956(2) 0.0286(14) Uani 1 1 d . .
O10 O 0.5902(2) 0.1620(2) 0.1744(2) 0.0257(14) Uani 1 1 d . .
O12 O 0.7747(3) 0.3230(3) 0.1276(3) 0.048(2) Uani 1 1 d . .
O13 O 0.7702(2) 0.1396(2) 0.1610(2) 0.0296(15) Uani 1 1 d . .
O14 O 0.6335(2) 0.1778(2) 0.2699(2) 0.0300(15) Uani 1 1 d . .
O15 O 0.7466(2) 0.2158(2) 0.1034(2) 0.0279(14) Uani 1 1 d . .
O16 O 0.6698(2) 0.1032(2) 0.1506(2) 0.0313(15) Uani 1 1 d . .
O17 O 0.8213(3) 0.1464(3) 0.2649(3) 0.051(2) Uani 1 1 d . .
O18 O 0.6201(3) 0.3570(3) 0.2692(3) 0.051(2) Uani 1 1 d . .
O19 O 0.7341(3) 0.1127(3) 0.0546(3) 0.055(2) Uani 1 1 d . .
O20 O 0.7103(2) 0.1180(2) 0.2444(2) 0.0280(14) Uani 1 1 d . .
O22 O 0.8454(3) 0.2822(3) 0.1072(3) 0.054(2) Uani 1 1 d . .
O23 O 0.7841(4) 0.1320(3) 0.3380(3) 0.062(2) Uani 1 1 d . .
O27 O 0.5995(4) 0.3787(4) 0.1145(4) 0.097(3) Uani 1 1 d . U
O28 O 0.5497(4) 0.3571(4) 0.1663(4) 0.098(3) Uani 1 1 d . U
O3W O 0.5351(5) 0.1581(6) 0.0669(6) 0.150(5) Uani 1 1 d . U
O30 O 0.8478(4) 0.1844(4) 0.0439(4) 0.102(4) Uani 1 1 d . U
O31 O 0.8693(4) 0.1245(4) 0.0905(5) 0.100(3) Uani 1 1 d . U
O33 O 0.6320(5) 0.0846(5) 0.3424(5) 0.111(4) Uani 1 1 d . U
O34 O 0.6974(5) 0.0652(5) 0.3675(5) 0.117(4) Uani 1 1 d . U
O37 O 0.6453(6) 0.0809(4) 0.0378(5) 0.125(5) Uani 1 1 d . .
O4W O 0.5510(3) 0.2474(3) 0.1069(3) 0.058(2) Uani 1 1 d . .

loop_
_atom_site_aniso_label
_atom_site_aniso_U_11
_atom_site_aniso_U_22
_atom_site_aniso_U_33
_atom_site_aniso_U_23
_atom_site_aniso_U_13
_atom_site_aniso_U_12
Cd1 0.0359(4) 0.0302(4) 0.0347(5) 0.0019(3) 0.0019(4) -0.0023(3)
Cd2 0.0550(5) 0.0442(5) 0.0169(4) -0.0043(3) -0.0002(4) 0.0068(3)
Cd3 0.0259(4) 0.0599(5) 0.0293(5) -0.0053(3) -0.0024(4) 0.0015(3)
Cd4 0.0795(7) 0.0659(6) 0.0474(6) 0.0022(5) -0.0201(5) -0.0339(5)
Cu1 0.0255(6) 0.0319(6) 0.0217(7) 0.0025(5) -0.0022(5) -0.0032(4)
Cu2 0.0291(6) 0.0342(7) 0.0182(7) -0.0040(5) -0.0042(5) 0.0044(4)
Cu3 0.0251(5) 0.0307(6) 0.0217(7) -0.0020(5) -0.0005(5) -0.0003(4)
Cu4 0.0288(6) 0.0317(6) 0.0208(7) -0.0012(5) -0.0007(5) 0.0011(4)
Cu5 0.0254(5) 0.0347(6) 0.0195(7) -0.0014(5) -0.0017(5) -0.0032(4)
Cu6 0.0312(6) 0.0331(6) 0.0169(7) -0.0003(4) -0.0025(5) 0.0011(4)
C2 0.077(6) 0.107(9) 0.014(5) -0.010(4) 0.002(5) 0.013(5)
C3 0.059(7) 0.070(9) 0.030(7) 0.020(6) 0.005(6) -0.015(6)
C4 0.086(9) 0.068(9) 0.039(8) 0.009(6) -0.024(8) -0.026(7)
C5 0.038(5) 0.048(6) 0.023(6) 0.013(4) -0.007(5) -0.012(4)
C6 0.036(5) 0.036(6) 0.035(7) -0.005(4) -0.012(5) 0.007(4)
C7 0.033(5) 0.044(6) 0.036(7) 0.010(5) -0.010(5) -0.017(4)
C8 0.032(5) 0.017(4) 0.028(6) 0.001(4) 0.000(4) -0.001(3)
C9 0.033(5) 0.040(6) 0.033(7) 0.002(4) 0.016(5) 0.001(4)
C10 0.029(5) 0.029(5) 0.011(5) 0.006(4) -0.002(4) -0.006(3)
C11 0.034(5) 0.045(6) 0.008(5) 0.011(4) -0.004(4) -0.008(4)
C12 0.043(6) 0.066(7) 0.014(6) 0.014(5) -0.009(5) -0.014(5)
C13 0.041(5) 0.028(5) 0.031(6) -0.004(4) -0.008(5) -0.005(4)
C14 0.029(5) 0.029(5) 0.027(6) -0.008(4) -0.002(5) -0.005(4)
C15 0.028(5) 0.053(6) 0.027(6) -0.015(5) -0.010(5) 0.007(4)
C16 0.046(6) 0.032(5) 0.035(6) -0.002(4) -0.006(5) 0.012(4)
C17 0.027(5) 0.028(5) 0.025(6) 0.004(4) -0.013(4) 0.000(3)
C18 0.038(5) 0.035(6) 0.022(6) -0.003(4) 0.010(5) 0.007(4)
C19 0.052(6) 0.038(6) 0.034(7) -0.002(4) -0.010(6) 0.018(4)
C20 0.013(4) 0.049(6) 0.032(6) 0.001(4) 0.000(4) 0.008(4)
C21 0.042(5) 0.044(6) 0.008(5) -0.003(4) 0.000(5) -0.006(4)
C22 0.021(5) 0.040(6) 0.044(7) 0.012(5) -0.004(5) -0.001(4)
C24 0.054(8) 0.062(9) 0.058(9) 0.027(6) -0.015(7) -0.016(6)
C25 0.058(6) 0.038(6) 0.024(6) 0.003(4) -0.011(5) 0.003(5)
C26 0.064(7) 0.051(7) 0.022(7) -0.002(5) 0.006(6) 0.000(5)
C27 0.054(7) 0.065(8) 0.056(9) -0.036(7) -0.017(7) -0.002(5)
C28 0.102(7) 0.100(7) 0.101(7) -0.016(5) -0.009(5) 0.001(5)
C29 0.047(7) 0.115(13) 0.064(11) -0.034(9) -0.017(8) 0.000(7)
C30 0.059(9) 0.119(13) 0.066(11) -0.041(9) -0.010(8) -0.008(8)
C31 0.085(12) 0.130(16) 0.105(15) -0.054(12) -0.040(12) -0.018(10)
C33 0.175(17) 0.041(8) 0.072(11) -0.013(7) 0.002(12) 0.020(9)
C34 0.049(7) 0.057(8) 0.120(14) -0.025(8) 0.046(8) 0.003(6)
C35 0.094(4) 0.098(5) 0.102(5) 0.020(4) -0.009(4) -0.008(4)
C36 0.063(8) 0.062(9) 0.094(12) -0.034(8) 0.046(8) -0.008(6)
C38 0.054(8) 0.126(14) 0.104(14) 0.049(11) -0.038(9) -0.001(8)
C39 0.072(7) 0.086(8) 0.117(9) 0.024(7) 0.013(7) -0.007(6)
C40 0.055(7) 0.070(9) 0.080(11) -0.019(7) 0.031(8) -0.021(6)
C42 0.060(7) 0.041(7) 0.095(11) 0.003(7) 0.038(8) -0.020(5)
C43 0.097(6) 0.082(6) 0.080(6) -0.005(4) -0.010(5) 0.016(4)
C44 0.111(7) 0.102(7) 0.095(7) -0.007(5) -0.009(5) 0.015(5)
C45 0.106(6) 0.092(6) 0.089(7) -0.003(5) -0.006(5) 0.015(4)
C46 0.090(6) 0.071(5) 0.073(6) -0.014(4) -0.014(5) 0.023(4)
C47 0.077(6) 0.107(9) 0.014(5) -0.010(4) 0.002(5) 0.013(5)
C48 0.060(9) 0.074(10) 0.094(14) -0.030(9) -0.035(9) 0.043(7)
C49 0.162(11) 0.161(11) 0.129(11) -0.025(9) 0.016(9) 0.034(9)
C50 0.143(11) 0.159(11) 0.137(11) 0.012(9) -0.018(9) 0.029(8)
C53 0.126(5) 0.102(5) 0.123(5) 0.005(4) 0.002(5) 0.005(4)
C56 0.173(11) 0.135(11) 0.142(11) 0.010(9) 0.018(9) -0.014(9)
C57 0.134(8) 0.127(8) 0.125(8) 0.001(5) 0.003(5) 0.005(5)
C58 0.042(6) 0.035(6) 0.035(7) 0.009(4) -0.021(5) -0.004(4)
C60 0.193(13) 0.186(13) 0.158(13) -0.025(9) 0.006(9) 0.016(9)
N1 0.055(5) 0.028(4) 0.025(5) 0.003(3) -0.010(5) -0.005(4)
N2 0.075(9) 0.119(12) 0.125(14) -0.053(10) -0.034(10) -0.030(8)
N3 0.029(4) 0.040(5) 0.062(7) 0.016(4) 0.010(5) -0.005(4)
N4 0.045(5) 0.040(5) 0.032(5) -0.004(4) -0.009(4) 0.015(4)
O1W 0.078(5) 0.035(4) 0.065(6) 0.007(4) 0.004(5) -0.016(3)
O2 0.022(3) 0.039(4) 0.017(4) 0.004(3) -0.002(3) 0.000(2)
O2W 0.123(9) 0.115(10) 0.126(10) 0.055(8) 0.014(9) -0.021(7)
O3 0.029(3) 0.036(4) 0.017(4) 0.000(3) 0.004(3) 0.002(2)
O4 0.025(3) 0.027(3) 0.023(4) 0.002(3) -0.002(3) 0.002(2)
O5 0.032(3) 0.033(4) 0.019(4) -0.002(3) -0.008(3) 0.005(2)
O6 0.055(4) 0.041(4) 0.020(4) -0.004(3) -0.005(4) 0.004(3)
O8 0.037(4) 0.034(4) 0.020(4) -0.002(3) 0.003(3) -0.001(3)
O9 0.019(3) 0.043(4) 0.024(4) -0.007(3) -0.009(3) 0.000(2)
O10 0.021(3) 0.036(4) 0.020(4) 0.003(3) 0.000(3) 0.001(2)
O12 0.041(4) 0.046(5) 0.057(6) 0.006(4) 0.003(4) -0.019(3)
O13 0.035(3) 0.028(3) 0.026(4) -0.008(3) -0.002(3) 0.005(2)
O14 0.034(3) 0.037(4) 0.020(4) 0.002(3) 0.002(3) -0.005(3)
O15 0.031(3) 0.035(4) 0.018(4) -0.004(3) 0.002(3) -0.004(2)
O16 0.036(3) 0.031(4) 0.027(4) -0.001(3) 0.004(3) -0.001(3)
O17 0.046(4) 0.082(6) 0.025(5) -0.004(4) -0.025(4) 0.014(4)
O18 0.074(5) 0.034(4) 0.045(5) -0.010(4) 0.002(4) 0.010(3)
O19 0.082(6) 0.058(5) 0.026(5) -0.013(4) 0.002(5) -0.002(4)
O20 0.027(3) 0.030(3) 0.026(4) -0.002(3) -0.011(3) 0.008(2)
O22 0.037(4) 0.068(6) 0.058(6) 0.023(4) 0.002(4) -0.008(4)
O23 0.081(6) 0.080(6) 0.025(5) -0.003(4) -0.007(5) 0.033(5)
O27 0.094(5) 0.100(5) 0.097(5) -0.019(4) -0.011(4) 0.008(4)
O28 0.094(4) 0.098(5) 0.102(5) 0.020(4) -0.009(4) -0.008(4)
O3W 0.123(8) 0.173(9) 0.155(9) 0.045(7) -0.031(7) -0.033(7)
O30 0.109(5) 0.110(5) 0.088(5) -0.004(4) 0.007(4) 0.023(4)
O31 0.106(5) 0.093(5) 0.101(5) -0.013(4) 0.009(4) 0.001(4)
O33 0.115(5) 0.104(5) 0.115(6) 0.007(4) -0.017(4) -0.010(4)
O34 0.126(5) 0.102(5) 0.123(5) 0.005(4) 0.002(5) 0.005(4)
O37 0.204(14) 0.079(8) 0.093(9) -0.039(7) -0.035(10) 0.025(8)
O4W 0.044(4) 0.089(7) 0.041(5) 0.012(4) -0.010(4) 0.009(4)

loop_
_atom_type_symbol
_atom_type_description
_atom_type_scat_dispersion_real
_atom_type_scat_dispersion_imag
_atom_type_scat_source
C C 0.0033 0.0016 'International Tables Vol C Tables 4.2.6.8 and 6.1.1.4'
H H 0.0000 0.0000 'International Tables Vol C Tables 4.2.6.8 and 6.1.1.4'
N N 0.0061 0.0033 'International Tables Vol C Tables 4.2.6.8 and 6.1.1.4'
O O 0.0106 0.0060 'International Tables Vol C Tables 4.2.6.8 and 6.1.1.4'
Cu Cu 0.3201 1.2651 'International Tables Vol C Tables 4.2.6.8 and 6.1.1.4'
Cd Cd -0.8075 1.2024 'International Tables Vol C Tables 4.2.6.8 and 6.1.1.4'

loop_
_geom_angle_atom_site_label_1
_geom_angle_atom_site_label_2
_geom_angle_atom_site_label_3
_geom_angle
_geom_angle_site_symmetry_1
_geom_angle_site_symmetry_3
O18 Cd1 N4 87.3(3) . 8_765
O18 Cd1 O28 92.5(4) . .
N4 Cd1 O28 112.5(4) 8_765 .
O18 Cd1 O4 85.5(2) . .
N4 Cd1 O4 158.3(3) 8_765 .
O28 Cd1 O4 88.3(3) . .
O18 Cd1 O3 84.7(2) . .
N4 Cd1 O3 89.5(3) 8_765 .
O28 Cd1 O3 157.7(3) . .
O4 Cd1 O3 69.41(19) . .
O18 Cd1 O27 130.1(3) . .
N4 Cd1 O27 81.2(4) 8_765 .
O28 Cd1 O27 49.9(4) . .
O4 Cd1 O27 118.7(3) . .
O3 Cd1 O27 143.0(3) . .
O18 Cd1 O2 145.1(2) . .
N4 Cd1 O2 110.6(3) 8_765 .
O28 Cd1 O2 106.6(3) . .
O4 Cd1 O2 66.7(2) . .
O3 Cd1 O2 66.51(19) . .
O27 Cd1 O2 83.3(3) . .
N1 Cd2 O23 90.5(3) 7_566 .
N1 Cd2 O20 165.4(2) 7_566 .
O23 Cd2 O20 88.5(2) . .
N1 Cd2 O33 96.5(4) 7_566 .
O23 Cd2 O33 127.5(4) . .
O20 Cd2 O33 95.7(4) . .
N1 Cd2 O34 92.2(4) 7_566 .
O23 Cd2 O34 80.3(4) . .
O20 Cd2 O34 102.0(4) . .
O33 Cd2 O34 47.6(4) . .
N1 Cd2 O5 94.1(2) 7_566 .
O23 Cd2 O5 82.3(3) . .
O20 Cd2 O5 71.4(2) . .
O33 Cd2 O5 148.1(3) . .
O34 Cd2 O5 161.6(3) . .
N1 Cd2 O14 105.5(3) 7_566 .
O23 Cd2 O14 144.7(3) . .
O20 Cd2 O14 68.15(19) . .
O33 Cd2 O14 82.6(3) . .
O34 Cd2 O14 129.0(4) . .
O5 Cd2 O14 65.57(19) . .
N1 Cd2 Cu2 128.9(2) 7_566 .
O23 Cd2 Cu2 71.2(2) . .
O20 Cd2 Cu2 37.64(15) . .
O33 Cd2 Cu2 132.8(3) . .
O34 Cd2 Cu2 128.6(3) . .
O5 Cd2 Cu2 37.84(14) . .
O14 Cd2 Cu2 74.28(14) . .
O30 Cd3 N3 113.3(4) . 6_656
O30 Cd3 O22 87.2(4) . .
N3 Cd3 O22 88.7(3) 6_656 .
O30 Cd3 O15 88.8(3) . .
N3 Cd3 O15 156.7(3) 6_656 .
O22 Cd3 O15 85.0(2) . .
O30 Cd3 O9 157.7(3) . .
N3 Cd3 O9 87.0(3) 6_656 .
O22 Cd3 O9 84.0(3) . .
O15 Cd3 O9 70.1(2) . .
O30 Cd3 O31 54.0(4) . .
N3 Cd3 O31 83.6(4) 6_656 .
O22 Cd3 O31 132.0(4) . .
O15 Cd3 O31 117.0(3) . .
O9 Cd3 O31 142.3(3) . .
O30 Cd3 O13 113.0(3) . .
N3 Cd3 O13 108.5(3) 6_656 .
O22 Cd3 O13 143.7(2) . .
O15 Cd3 O13 66.5(2) . .
O9 Cd3 O13 65.79(19) . .
O31 Cd3 O13 82.8(3) . .
O30 Cd3 C47 26.8(4) . .
N3 Cd3 C47 101.2(4) 6_656 .
O22 Cd3 C47 111.4(4) . .
O15 Cd3 C47 101.9(3) . .
O9 Cd3 C47 162.5(4) . .
O31 Cd3 C47 27.3(4) . .
O13 Cd3 C47 96.8(4) . .
O3W Cd4 O37 109.5(5) . .
O3W Cd4 O2W 107.8(5) . .
O37 Cd4 O2W 109.0(5) . .
O3W Cd4 O8 85.8(4) . .
O37 Cd4 O8 85.3(4) . .
O2W Cd4 O8 154.6(4) . .
O3W Cd4 O16 149.9(4) . .
O37 Cd4 O16 86.3(4) . .
O2W Cd4 O16 89.8(3) . .
O8 Cd4 O16 69.8(2) . .
O3W Cd4 O10 87.7(5) . .
O37 Cd4 O10 148.3(4) . .
O2W Cd4 O10 89.5(4) . .
O8 Cd4 O10 69.2(2) . .
O16 Cd4 O10 67.74(19) . .
O4 Cu1 O8 162.5(2) . .
O4 Cu1 O2 85.0(2) . .
O8 Cu1 O2 91.4(2) . .
O4 Cu1 O10 90.8(2) . .
O8 Cu1 O10 87.6(2) . .
O2 Cu1 O10 162.7(2) . .
O4 Cu1 O4W 99.2(3) . .
O8 Cu1 O4W 98.3(3) . .
O2 Cu1 O4W 99.8(3) . .
O10 Cu1 O4W 97.4(3) . .
O9 Cu2 O13 86.1(3) . .
O9 Cu2 O20 162.7(2) . .
O13 Cu2 O20 90.6(3) . .
O9 Cu2 O5 90.6(2) . .
O13 Cu2 O5 161.8(2) . .
O20 Cu2 O5 87.3(2) . .
O9 Cu2 O17 99.9(3) . .
O13 Cu2 O17 100.4(3) . .
O20 Cu2 O17 97.4(3) . .
O5 Cu2 O17 97.7(3) . .
O9 Cu2 Cd2 137.79(18) . .
O13 Cu2 Cd2 135.27(18) . .
O20 Cu2 Cd2 45.12(18) . .
O5 Cu2 Cd2 47.70(17) . .
O17 Cu2 Cd2 82.9(2) . .
O5 Cu3 O4 162.7(3) . .
O5 Cu3 O3 91.3(2) . .
O4 Cu3 O3 87.7(2) . .
O5 Cu3 O14 84.0(2) . .
O4 Cu3 O14 92.0(2) . .
O3 Cu3 O14 163.2(3) . .
O5 Cu3 O6 101.9(3) . .
O4 Cu3 O6 95.4(2) . .
O3 Cu3 O6 95.4(3) . .
O14 Cu3 O6 101.4(3) . .
O20 Cu4 O10 164.6(2) . .
O20 Cu4 O16 90.6(3) . .
O10 Cu4 O16 87.2(3) . .
O20 Cu4 O14 85.3(2) . .
O10 Cu4 O14 92.5(3) . .
O16 Cu4 O14 163.5(2) . .
O20 Cu4 O1W 95.4(3) . .
O10 Cu4 O1W 100.0(3) . .
O16 Cu4 O1W 98.1(3) . .
O14 Cu4 O1W 98.2(3) . .
O3 Cu5 O2 85.4(2) . .
O3 Cu5 O15 162.2(2) . .
O2 Cu5 O15 91.3(2) . .
O3 Cu5 O9 90.4(2) . .
O2 Cu5 O9 161.4(2) . .
O15 Cu5 O9 87.2(2) . .
O3 Cu5 O12 101.2(3) . .
O2 Cu5 O12 99.5(3) . .
O15 Cu5 O12 96.6(3) . .
O9 Cu5 O12 99.1(3) . .
O15 Cu6 O13 86.0(3) . .
O15 Cu6 O16 163.3(3) . .
O13 Cu6 O16 92.3(3) . .
O15 Cu6 O8 89.5(2) . .
O13 Cu6 O8 162.6(3) . .
O16 Cu6 O8 87.1(2) . .
O15 Cu6 O19 98.7(3) . .
O13 Cu6 O19 98.8(3) . .
O16 Cu6 O19 98.0(3) . .
O8 Cu6 O19 98.5(3) . .
N1 C2 C12 124.4(12) . .
N1 C3 C4 125.7(11) . .
C3 C4 C5 118.7(11) . .
C12 C5 C4 117.3(9) . .
C12 C5 C10 123.2(8) . .
C4 C5 C10 119.5(9) . .
O5 C6 C14 112.6(8) . .
O10 C7 C8 114.0(7) . .
C20 C8 C9 110.2(7) . .
C20 C8 C7 110.3(8) . .
C9 C8 C7 112.7(7) . .
C20 C8 C22 108.4(7) . .
C9 C8 C22 104.0(7) . .
C7 C8 C22 111.0(7) . .
O14 C9 C8 117.3(8) . .
C11 C10 C58 112.5(8) . .
C11 C10 C21 109.8(7) . .
C58 C10 C21 113.3(7) . .
C11 C10 C5 109.7(7) . .
C58 C10 C5 105.7(7) . .
C21 C10 C5 105.4(7) . .
O8 C11 C10 114.2(7) . .
C5 C12 C2 117.9(10) . .
O3 C13 C14 111.4(7) . .
C6 C14 C13 114.8(8) . .
C6 C14 C15 112.2(8) . .
C13 C14 C15 108.8(8) . .
C6 C14 C27 106.9(8) . .
C13 C14 C27 106.4(8) . .
C15 C14 C27 107.3(8) . .
O9 C15 C14 114.3(7) . .
O16 C16 C17 114.4(7) . .
C18 C17 C16 111.3(8) . .
C18 C17 C19 111.5(8) . .
C16 C17 C19 113.5(8) . .
C18 C17 C25 107.6(8) . .
C16 C17 C25 109.1(7) . .
C19 C17 C25 103.3(8) . .
O20 C18 C17 114.5(7) . .
O13 C19 C17 112.4(7) . .
O4 C20 C8 115.3(7) . .
O15 C21 C10 112.0(7) . .
C36 C22 C34 112.9(11) . .
C36 C22 C8 124.7(9) . .
C34 C22 C8 122.1(9) . .
O12 C24 O22 131.1(11) . .
O12 C24 C39 115.7(12) . .
O22 C24 C39 113.2(12) . .
C43 C25 C44 113.8(13) . .
C43 C25 C17 122.7(11) . .
C44 C25 C17 123.5(11) . .
O18 C26 O6 126.1(10) . .
O18 C26 C33 118.0(11) . .
O6 C26 C33 115.9(10) . .
C28 C27 C30 109.4(13) . .
C28 C27 C14 123.3(13) . .
C30 C27 C14 126.2(11) . .
C27 C28 C31 126.4(17) . .
N2 C29 C30 120.2(13) . .
C27 C30 C29 126.8(14) . .
N2 C31 C28 119.8(18) . .
C22 C34 C42 124.2(11) . .
O28 C35 O27 117.7(19) . .
O28 C35 C38 119.3(18) . .
O27 C35 C38 122.6(17) . .
C22 C36 C40 120.2(12) . .
N3 C40 C36 126.2(12) . .
N3 C42 C34 120.6(10) . .
C25 C43 C46 120.1(15) . .
C25 C44 C45 123.4(16) . .
N4 C45 C44 119.4(16) . .
N4 C46 C43 125.2(14) . .
O30 C47 O31 123.8(13) . .
O30 C47 C49 119.7(14) . .
O31 C47 C49 114.1(14) . .
O30 C47 Cd3 58.1(8) . .
O31 C47 Cd3 66.4(8) . .
C49 C47 Cd3 172.6(13) . .
O23 C48 O17 126.4(11) . .
O23 C48 C50 116.3(15) . .
O17 C48 C50 116.8(15) . .
O33 C53 O34 119(2) . .
O33 C53 C56 124(2) . .
O34 C53 C56 117(2) . .
O19 C57 O37 131(2) . .
O19 C57 C60 110.9(19) . .
O37 C57 C60 118(2) . .
O2 C58 C10 113.2(7) . .
C2 N1 C3 115.9(9) . .
C2 N1 Cd2 127.9(8) . 7_565
C3 N1 Cd2 116.1(6) . 7_565
C29 N2 C31 116.8(13) . .
C40 N3 C42 115.6(10) . .
C40 N3 Cd3 122.5(8) . 6_556
C42 N3 Cd3 121.8(7) . 6_556
C46 N4 C45 116.9(11) . .
C46 N4 Cd1 126.8(8) . 8_755
C45 N4 Cd1 116.3(9) . 8_755
C58 O2 Cu1 116.2(5) . .
C58 O2 Cu5 113.0(5) . .
Cu1 O2 Cu5 107.5(3) . .
C58 O2 Cd1 118.1(5) . .
Cu1 O2 Cd1 99.6(2) . .
Cu5 O2 Cd1 100.6(2) . .
C13 O3 Cu5 113.4(5) . .
C13 O3 Cu3 118.5(5) . .
Cu5 O3 Cu3 107.0(3) . .
C13 O3 Cd1 116.6(5) . .
Cu5 O3 Cd1 102.4(3) . .
Cu3 O3 Cd1 96.6(2) . .
C20 O4 Cu1 116.1(5) . .
C20 O4 Cu3 113.8(5) . .
Cu1 O4 Cu3 108.1(3) . .
C20 O4 Cd1 116.2(5) . .
Cu1 O4 Cd1 102.7(3) . .
Cu3 O4 Cd1 98.0(2) . .
C6 O5 Cu3 113.9(5) . .
C6 O5 Cu2 117.2(5) . .
Cu3 O5 Cu2 107.1(3) . .
C6 O5 Cd2 116.7(5) . .
Cu3 O5 Cd2 105.3(3) . .
Cu2 O5 Cd2 94.5(2) . .
C26 O6 Cu3 127.2(6) . .
C11 O8 Cu1 114.3(5) . .
C11 O8 Cu6 116.7(5) . .
Cu1 O8 Cu6 107.2(3) . .
C11 O8 Cd4 117.2(5) . .
Cu1 O8 Cd4 100.7(3) . .
Cu6 O8 Cd4 98.5(2) . .
C15 O9 Cu2 114.8(6) . .
C15 O9 Cu5 116.2(6) . .
Cu2 O9 Cu5 107.8(3) . .
C15 O9 Cd3 116.7(5) . .
Cu2 O9 Cd3 103.6(2) . .
Cu5 O9 Cd3 95.4(2) . .
C7 O10 Cu4 116.4(5) . .
C7 O10 Cu1 114.8(5) . .
Cu4 O10 Cu1 106.0(3) . .
C7 O10 Cd4 120.8(5) . .
Cu4 O10 Cd4 99.4(2) . .
Cu1 O10 Cd4 96.5(2) . .
C24 O12 Cu5 123.8(7) . .
C19 O13 Cu6 115.7(5) . .
C19 O13 Cu2 114.0(5) . .
Cu6 O13 Cu2 107.6(3) . .
C19 O13 Cd3 119.1(5) . .
Cu6 O13 Cd3 98.3(3) . .
Cu2 O13 Cd3 99.9(2) . .
C9 O14 Cu3 113.3(5) . .
C9 O14 Cu4 114.0(6) . .
Cu3 O14 Cu4 106.0(3) . .
C9 O14 Cd2 122.5(6) . .
Cu3 O14 Cd2 101.7(2) . .
Cu4 O14 Cd2 97.1(2) . .
C21 O15 Cu6 117.1(5) . .
C21 O15 Cu5 115.3(5) . .
Cu6 O15 Cu5 108.2(3) . .
C21 O15 Cd3 113.1(5) . .
Cu6 O15 Cd3 103.4(3) . .
Cu5 O15 Cd3 97.5(2) . .
C16 O16 Cu4 115.7(6) . .
C16 O16 Cu6 114.1(5) . .
Cu4 O16 Cu6 106.2(3) . .
C16 O16 Cd4 119.5(5) . .
Cu4 O16 Cd4 101.5(2) . .
Cu6 O16 Cd4 97.5(3) . .
C48 O17 Cu2 125.7(8) . .
C26 O18 Cd1 132.9(7) . .
C57 O19 Cu6 120.4(12) . .
C18 O20 Cu4 116.6(5) . .
C18 O20 Cu2 114.8(5) . .
Cu4 O20 Cu2 107.1(3) . .
C18 O20 Cd2 115.0(5) . .
Cu4 O20 Cd2 103.9(2) . .
Cu2 O20 Cd2 97.2(2) . .
C24 O22 Cd3 131.5(7) . .
C48 O23 Cd2 133.0(8) . .
C35 O27 Cd1 93.4(12) . .
C35 O28 Cd1 98.6(12) . .
C47 O30 Cd3 95.1(9) . .
C47 O31 Cd3 86.2(9) . .
C53 O33 Cd2 97.8(16) . .
C53 O34 Cd2 96.0(14) . .
C57 O37 Cd4 126.8(12) . .

loop_
_geom_bond_atom_site_label_1
_geom_bond_atom_site_label_2
_geom_bond_distance
_geom_bond_site_symmetry_2
Cd1 O18 2.296(8) .
Cd1 N4 2.332(8) 8_765
Cd1 O28 2.344(11) .
Cd1 O4 2.382(6) .
Cd1 O3 2.416(6) .
Cd1 O27 2.422(12) .
Cd1 O2 2.444(6) .
Cd2 N1 2.275(8) 7_566
Cd2 O23 2.304(9) .
Cd2 O20 2.314(6) .
Cd2 O33 2.391(12) .
Cd2 O34 2.385(13) .
Cd2 O5 2.403(6) .
Cd2 O14 2.471(6) .
Cd2 Cu2 3.2396(14) .
Cd3 O30 2.260(11) .
Cd3 N3 2.299(8) 6_656
Cd3 O22 2.329(8) .
Cd3 O15 2.360(6) .
Cd3 O9 2.422(6) .
Cd3 O31 2.435(11) .
Cd3 O13 2.499(6) .
Cd3 C47 2.651(13) .
Cd4 O3W 2.229(15) .
Cd4 O37 2.260(13) .
Cd4 O2W 2.338(10) .
Cd4 O8 2.366(6) .
Cd4 O16 2.399(6) .
Cd4 O10 2.470(6) .
Cu1 O4 1.948(6) .
Cu1 O8 1.971(6) .
Cu1 O2 1.979(6) .
Cu1 O10 1.998(6) .
Cu1 O4W 2.164(7) .
Cu2 O9 1.941(6) .
Cu2 O13 1.975(6) .
Cu2 O20 1.994(6) .
Cu2 O5 1.994(6) .
Cu2 O17 2.097(7) .
Cu3 O5 1.953(6) .
Cu3 O4 1.967(6) .
Cu3 O3 1.977(6) .
Cu3 O14 1.992(6) .
Cu3 O6 2.138(7) .
Cu4 O20 1.954(6) .
Cu4 O10 1.962(6) .
Cu4 O16 1.972(6) .
Cu4 O14 2.006(6) .
Cu4 O1W 2.214(7) .
Cu5 O3 1.950(6) .
Cu5 O2 1.979(6) .
Cu5 O15 1.989(6) .
Cu5 O9 1.994(6) .
Cu5 O12 2.126(7) .
Cu6 O15 1.949(6) .
Cu6 O13 1.960(6) .
Cu6 O16 1.976(6) .
Cu6 O8 1.977(6) .
Cu6 O19 2.155(7) .
C2 N1 1.290(16) .
C2 C12 1.418(16) .
C3 N1 1.304(13) .
C3 C4 1.339(15) .
C4 C5 1.399(15) .
C5 C12 1.346(14) .
C5 C10 1.591(13) .
C6 O5 1.435(11) .
C6 C14 1.518(13) .
C7 O10 1.425(11) .
C7 C8 1.533(13) .
C8 C20 1.510(12) .
C8 C9 1.528(13) .
C8 C22 1.545(13) .
C9 O14 1.401(10) .
C10 C11 1.522(12) .
C10 C58 1.530(13) .
C10 C21 1.549(12) .
C11 O8 1.429(10) .
C13 O3 1.449(10) .
C13 C14 1.538(13) .
C14 C15 1.550(13) .
C14 C27 1.589(13) .
C15 O9 1.401(10) .
C16 O16 1.477(11) .
C16 C17 1.488(12) .
C17 C18 1.501(13) .
C17 C19 1.537(14) .
C17 C25 1.527(13) .
C18 O20 1.442(10) .
C19 O13 1.482(11) .
C20 O4 1.434(10) .
C21 O15 1.419(11) .
C22 C36 1.341(15) .
C22 C34 1.377(15) .
C24 O12 1.210(14) .
C24 O22 1.246(15) .
C24 C39 1.589(17) .
C25 C43 1.320(18) .
C25 C44 1.347(19) .
C26 O18 1.248(13) .
C26 O6 1.279(12) .
C26 C33 1.512(16) .
C27 C28 1.272(19) .
C27 C30 1.304(17) .
C28 C31 1.40(2) .
C29 N2 1.275(18) .
C29 C30 1.370(17) .
C31 N2 1.268(19) .
C34 C42 1.386(15) .
C35 O28 1.153(19) .
C35 O27 1.196(19) .
C35 C38 1.52(2) .
C36 C40 1.382(15) .
C40 N3 1.297(14) .
C42 N3 1.304(15) .
C43 C46 1.462(19) .
C44 C45 1.47(2) .
C45 N4 1.298(18) .
C46 N4 1.256(16) .
C47 O30 1.200(16) .
C47 O31 1.220(16) .
C47 C49 1.65(2) .
C48 O23 1.245(17) .
C48 O17 1.274(19) .
C48 C50 1.62(2) .
C53 O33 1.08(2) .
C53 O34 1.15(2) .
C53 C56 1.50(3) .
C57 O19 1.25(2) .
C57 O37 1.54(2) .
C57 C60 1.65(3) .
C58 O2 1.440(12) .
N1 Cd2 2.275(8) 7_565
N3 Cd3 2.299(8) 6_556
N4 Cd1 2.332(8) 8_755

loop_
_platon_squeeze_void_nr
_platon_squeeze_void_average_x
_platon_squeeze_void_average_y
_platon_squeeze_void_average_z
_platon_squeeze_void_volume
_platon_squeeze_void_count_electrons
1 0.006 -0.028 -0.016 8336.5 1102.4
